data_7004712
loop_
_publ_author_name
'Beves, Jonathon E.'
'Constable, Edwin C.'
'Housecroft, Catherine E.'
'Kepert, Cameron J.'
'Neuburger, Markus'
'Price, David J.'
'Schaffner, Silvia'
'Zampese, Jennifer A.'

_publ_section_title
;
 Curly--curly, loop--loop: homoleptic metal(ii) complexes of
 pyridinecarbaldehyde
 4&#x2032;-(2,2&#x2032;:6&#x2032;,2&#x2033;-terpyridyl)hydrazones and
 their coordination polymers
;
_journal_issue 47
_journal_name_full 'Dalton Transactions'
_journal_page_first 6742
_journal_page_last 6751
_journal_paper_doi 10.1039/b810906k
_journal_year 2008
_chemical_formula_moiety 'Fe (N C S)2 Ru2 C84 H64 N24,Fe2 O4 C8 H22 (N C S)6,(NCS)2,C8 H26 O5'
_chemical_formula_sum 'C116 H132 Fe3 N34 O13 Ru2 S10'
_chemical_formula_weight 2900.85
_chemical_name_common '[{Ru(tpyNHNCHpy)2}2Fe(NCS)2]An(NCS)2'
_chemical_name_systematic
;
?
;
_space_group_IT_number 2
_symmetry_cell_setting triclinic
_symmetry_space_group_name_Hall '-P 1'
_symmetry_space_group_name_H-M 'P -1'
_atom_sites_solution_hydrogens geom
_atom_sites_solution_primary direct
_atom_sites_solution_secondary difmap
_audit_creation_method SHELXL-97
_cell_angle_alpha 67.221(8)
_cell_angle_beta 70.821(8)
_cell_angle_gamma 73.834(8)
_cell_formula_units_Z 1
_cell_length_a 13.812(8)
_cell_length_b 15.073(8)
_cell_length_c 18.604(10)
_cell_measurement_reflns_used 986
_cell_measurement_temperature 173(2)
_cell_measurement_theta_max 20.1165
_cell_measurement_theta_min 2.567
_cell_volume 3322(3)
_computing_cell_refinement 'SMART (BrukerAXS, 1997)'
_computing_data_collection 'SMART (BrukerAXS, 1997)'
_computing_data_reduction 'SAINT+ (BrukerAXS, 1997)'
_computing_molecular_graphics 'Bruker SHELXTL'
_computing_publication_material 'Bruker SHELXTL'
_computing_structure_refinement 'SHELXL-97 (Sheldrick, 1997)'
_computing_structure_solution 'SHELXS-97 (Sheldrick, 1990)'
_diffrn_ambient_temperature 173(2)
_diffrn_measured_fraction_theta_full 0.984
_diffrn_measured_fraction_theta_max 0.984
_diffrn_measurement_device_type 'Bruker SMART 1000 CCD'
_diffrn_measurement_method \w
_diffrn_radiation_monochromator graphite
_diffrn_radiation_source 'fine-focus sealed tube'
_diffrn_radiation_type MoK\a
_diffrn_radiation_wavelength 0.71073
_diffrn_reflns_av_R_equivalents 0.0376
_diffrn_reflns_av_sigmaI/netI 0.2446
_diffrn_reflns_limit_h_max 17
_diffrn_reflns_limit_h_min -17
_diffrn_reflns_limit_k_max 18
_diffrn_reflns_limit_k_min -18
_diffrn_reflns_limit_l_max 22
_diffrn_reflns_limit_l_min -23
_diffrn_reflns_number 28554
_diffrn_reflns_theta_full 26.37
_diffrn_reflns_theta_max 26.37
_diffrn_reflns_theta_min 1.23
_diffrn_standards_decay_% 0.00
_diffrn_standards_number 48
_exptl_absorpt_coefficient_mu 0.770
_exptl_absorpt_correction_T_max 0.977
_exptl_absorpt_correction_T_min 0.905
_exptl_absorpt_correction_type multi-scan
_exptl_absorpt_process_details 'SADABS, Bruker 1995'
_exptl_crystal_colour 'dark red'
_exptl_crystal_density_diffrn 1.450
_exptl_crystal_density_method 'not measured'
_exptl_crystal_description plate
_exptl_crystal_F_000 1496
_exptl_crystal_size_max 0.13
_exptl_crystal_size_mid 0.13
_exptl_crystal_size_min 0.03
_refine_diff_density_max 0.999
_refine_diff_density_min -0.905
_refine_diff_density_rms 0.140
_refine_ls_extinction_method none
_refine_ls_goodness_of_fit_ref 0.926
_refine_ls_hydrogen_treatment constr
_refine_ls_matrix_type full
_refine_ls_number_parameters 750
_refine_ls_number_reflns 13366
_refine_ls_number_restraints 9
_refine_ls_restrained_S_all 0.937
_refine_ls_R_factor_all 0.2173
_refine_ls_R_factor_gt 0.0822
_refine_ls_shift/su_max 0.000
_refine_ls_shift/su_mean 0.000
_refine_ls_structure_factor_coef Fsqd
_refine_ls_weighting_details 'calc w=1/[\s^2^(Fo^2^)+(0.1109P)^2^+0.0000P] where P=(Fo^2^+2Fc^2^)/3'
_refine_ls_weighting_scheme calc
_refine_ls_wR_factor_gt 0.1821
_refine_ls_wR_factor_ref 0.2416
_reflns_number_gt 5422
_reflns_number_total 13366
_reflns_threshold_expression >2sigma(I)
_cod_duplicate_entry 7004705
_cod_data_source_file b810906k.txt
_cod_data_source_block jb21ap-1
_cod_depositor_comments
;
The following automatic conversions were performed:
'_symmetry_cell_setting' value 'Triclinic' changed to 'triclinic'
according to '/home/saulius/struct/CIF-dictionaries/cif_core.dic'
dictionary named 'cif_core.dic' version 2.4.1 from 2010-06-29.

Automatic conversion script
Id: cif_fix_enum 1527 2010-12-29 10:47:43Z saulius 
;
_cod_original_sg_symbol_H-M P-1
_cod_database_code 7004712

loop_
_symmetry_equiv_pos_as_xyz
'x, y, z'
'-x, -y, -z'

loop_
_atom_site_label
_atom_site_type_symbol
_atom_site_fract_x
_atom_site_fract_y
_atom_site_fract_z
_atom_site_U_iso_or_equiv
_atom_site_adp_type
_atom_site_occupancy
_atom_site_symmetry_multiplicity
_atom_site_calc_flag
_atom_site_refinement_flags
_atom_site_disorder_assembly
_atom_site_disorder_group
Ru1 Ru 0.34446(6) 0.23985(5) 1.13850(4) 0.0288(2) Uani 1 1 d . . .
Fe1 Fe 0.0000 0.5000 0.5000 0.0280(4) Uani 1 2 d S . .
Fe2 Fe 0.04463(13) -0.03744(13) 1.07580(10) 0.0631(5) Uani 1 1 d . . .
S1 S 0.3207(3) 0.6156(4) 0.4475(3) 0.1300(18) Uani 1 1 d . . .
S2 S 0.3816(2) 0.0412(2) 0.9531(2) 0.0726(10) Uani 1 1 d . . .
S3 S 0.0218(3) 0.0886(3) 1.2797(3) 0.1176(17) Uani 1 1 d . . .
S4 S 0.2134(3) -0.2910(2) 1.25693(19) 0.0686(9) Uani 1 1 d . . .
S5 S -0.2541(2) 0.4530(2) 1.22207(17) 0.0604(8) Uani 1 1 d . . .
O1 O 0.0415(5) -0.0752(5) 0.9857(4) 0.059(2) Uani 1 1 d . . .
O2 O -0.1016(6) -0.0901(6) 1.1360(5) 0.084(3) Uani 1 1 d . . .
O70 O 0.8041(10) 0.2215(10) 1.4772(8) 0.155(5) Uiso 1 1 d . . .
H70 H 0.8429 0.2196 1.4321 0.186 Uiso 1 1 calc R . .
O76 O 0.508(2) 0.351(2) 0.4244(17) 0.357(10) Uiso 1 1 d D . .
H76 H 0.5537 0.3025 0.4180 0.429 Uiso 1 1 calc . . .
O77 O 0.4519(13) 0.2375(13) 0.5951(10) 0.213(7) Uiso 1 1 d D . .
H77 H 0.5006 0.2527 0.5538 0.256 Uiso 1 1 calc R . .
O80 O 0.669(3) -0.043(3) 1.556(3) 0.293(15) Uiso 0.50 1 d PD . .
O730 O 0.788(3) 0.2198(17) 1.317(2) 0.085(11) Uiso 0.40(4) 1 d P . .
O731 O 0.7340(16) 0.2322(10) 1.3518(11) 0.061(6) Uiso 0.60(4) 1 d P . .
N1 N 0.3427(5) 0.0921(5) 1.1798(4) 0.0332(18) Uani 1 1 d . . .
N2 N 0.4582(5) 0.1886(5) 1.1935(4) 0.0303(17) Uani 1 1 d . . .
N3 N 0.3931(5) 0.3657(5) 1.1177(4) 0.0250(16) Uani 1 1 d . . .
N4 N 0.6929(6) 0.0832(5) 1.3092(4) 0.043(2) Uani 1 1 d . . .
H4 H 0.7245 0.1249 1.3114 0.052 Uiso 1 1 calc R . .
N5 N 0.7232(6) -0.0139(5) 1.3419(4) 0.0365(18) Uani 1 1 d . . .
N6 N 0.9297(6) -0.3409(5) 1.4607(4) 0.0312(17) Uani 1 1 d . . .
N7 N 0.4191(5) 0.2409(5) 1.0229(4) 0.0281(16) Uani 1 1 d . . .
N8 N 0.2285(5) 0.2920(5) 1.0867(4) 0.0270(16) Uani 1 1 d . . .
N9 N 0.2223(5) 0.2575(5) 1.2342(4) 0.0281(17) Uani 1 1 d . . .
N10 N -0.0171(5) 0.3966(5) 0.9807(4) 0.0326(18) Uani 1 1 d . . .
H10 H -0.0807 0.4095 1.0098 0.039 Uiso 1 1 calc R . .
N11 N -0.0001(6) 0.4110(5) 0.9025(4) 0.0318(17) Uani 1 1 d . . .
N12 N -0.0273(5) 0.4948(5) 0.6232(4) 0.0297(17) Uani 1 1 d . . .
N13 N 0.1485(6) 0.5355(5) 0.4740(4) 0.0338(18) Uani 1 1 d . . .
N14 N 0.1798(8) 0.0138(8) 1.0153(6) 0.072(3) Uani 1 1 d . . .
N15 N 0.0190(8) 0.0185(8) 1.1647(7) 0.075(3) Uani 1 1 d . . .
N16 N 0.1165(8) -0.1675(8) 1.1365(7) 0.076(3) Uani 1 1 d . . .
N17 N -0.2288(6) 0.4367(6) 1.0727(5) 0.052(2) Uani 1 1 d . . .
C1 C 0.2804(7) 0.0467(7) 1.1703(5) 0.041(2) Uani 1 1 d . . .
H1 H 0.2338 0.0841 1.1370 0.049 Uiso 1 1 calc R . .
C2 C 0.2803(8) -0.0498(7) 1.2056(6) 0.045(3) Uani 1 1 d . . .
H2 H 0.2332 -0.0787 1.1978 0.053 Uiso 1 1 calc R . .
C3 C 0.3473(8) -0.1065(7) 1.2525(6) 0.050(3) Uani 1 1 d . . .
H3 H 0.3473 -0.1746 1.2785 0.059 Uiso 1 1 calc R . .
C4 C 0.4146(7) -0.0610(6) 1.2605(5) 0.035(2) Uani 1 1 d . . .
H4A H 0.4638 -0.0984 1.2915 0.042 Uiso 1 1 calc R . .
C5 C 0.4120(7) 0.0362(6) 1.2250(5) 0.030(2) Uani 1 1 d . . .
C6 C 0.4797(6) 0.0921(6) 1.2309(5) 0.028(2) Uani 1 1 d . . .
C7 C 0.5587(7) 0.0523(6) 1.2701(5) 0.036(2) Uani 1 1 d . . .
H7 H 0.5756 -0.0163 1.2947 0.043 Uiso 1 1 calc R . .
C8 C 0.6127(7) 0.1160(7) 1.2726(5) 0.034(2) Uani 1 1 d . . .
C9 C 0.8070(7) -0.0406(7) 1.3662(5) 0.042(2) Uani 1 1 d . . .
H9 H 0.8429 0.0074 1.3616 0.050 Uiso 1 1 calc R . .
C10 C 0.8474(7) -0.1435(6) 1.4005(5) 0.031(2) Uani 1 1 d . . .
C11 C 0.7849(7) -0.2145(7) 1.4305(5) 0.038(2) Uani 1 1 d . . .
H11A H 0.7135 -0.1970 1.4297 0.046 Uiso 1 1 calc R . .
C12 C 0.8288(7) -0.3105(7) 1.4612(5) 0.038(2) Uani 1 1 d . . .
H12 H 0.7849 -0.3582 1.4843 0.046 Uiso 1 1 calc R . .
C13 C 0.9868(8) -0.2721(7) 1.4320(5) 0.040(2) Uani 1 1 d . . .
H13 H 1.0585 -0.2916 1.4315 0.048 Uiso 1 1 calc R . .
C14 C 0.9497(7) -0.1745(7) 1.4029(6) 0.043(3) Uani 1 1 d . . .
H14 H 0.9947 -0.1283 1.3844 0.051 Uiso 1 1 calc R . .
C15 C 0.5879(6) 0.2169(6) 1.2358(5) 0.032(2) Uani 1 1 d . . .
H15 H 0.6241 0.2608 1.2375 0.039 Uiso 1 1 calc R . .
C16 C 0.5092(6) 0.2503(6) 1.1969(5) 0.0252(19) Uani 1 1 d . . .
C17 C 0.4701(6) 0.3517(6) 1.1550(5) 0.028(2) Uani 1 1 d . . .
C18 C 0.5051(7) 0.4315(6) 1.1506(5) 0.036(2) Uani 1 1 d . . .
H18 H 0.5564 0.4215 1.1780 0.043 Uiso 1 1 calc R . .
C19 C 0.4677(7) 0.5239(6) 1.1081(6) 0.040(2) Uani 1 1 d . . .
H19 H 0.4922 0.5784 1.1054 0.048 Uiso 1 1 calc R . .
C20 C 0.3924(7) 0.5367(7) 1.0686(5) 0.039(2) Uani 1 1 d . . .
H20 H 0.3649 0.6002 1.0380 0.046 Uiso 1 1 calc R . .
C21 C 0.3587(6) 0.4564(6) 1.0746(5) 0.031(2) Uani 1 1 d . . .
H21 H 0.3082 0.4657 1.0467 0.037 Uiso 1 1 calc R . .
C22 C 0.5200(7) 0.2112(6) 0.9943(5) 0.035(2) Uani 1 1 d . . .
H22 H 0.5638 0.1828 1.0305 0.042 Uiso 1 1 calc R . .
C23 C 0.5635(8) 0.2203(7) 0.9139(6) 0.042(2) Uani 1 1 d . . .
H23 H 0.6356 0.1976 0.8954 0.050 Uiso 1 1 calc R . .
C24 C 0.5010(7) 0.2625(7) 0.8616(6) 0.040(2) Uani 1 1 d . . .
H24 H 0.5294 0.2716 0.8058 0.048 Uiso 1 1 calc R . .
C25 C 0.3970(7) 0.2915(6) 0.8904(5) 0.031(2) Uani 1 1 d . . .
H25 H 0.3528 0.3204 0.8546 0.037 Uiso 1 1 calc R . .
C26 C 0.3561(6) 0.2788(6) 0.9713(5) 0.0260(19) Uani 1 1 d . . .
C27 C 0.2466(7) 0.3058(6) 1.0078(5) 0.028(2) Uani 1 1 d . . .
C28 C 0.1665(7) 0.3386(6) 0.9716(5) 0.031(2) Uani 1 1 d . . .
H28 H 0.1796 0.3459 0.9164 0.038 Uiso 1 1 calc R . .
C29 C 0.0656(6) 0.3614(6) 1.0154(5) 0.0263(19) Uani 1 1 d . . .
C30 C -0.0764(7) 0.4400(6) 0.8719(5) 0.034(2) Uani 1 1 d . . .
H30 H -0.1450 0.4484 0.9050 0.041 Uiso 1 1 calc R . .
C31 C -0.0611(7) 0.4608(6) 0.7865(5) 0.031(2) Uani 1 1 d . . .
C32 C 0.0389(7) 0.4502(7) 0.7379(5) 0.037(2) Uani 1 1 d . . .
H32 H 0.0975 0.4311 0.7599 0.044 Uiso 1 1 calc R . .
C33 C 0.0521(7) 0.4674(7) 0.6579(5) 0.036(2) Uani 1 1 d . . .
H33 H 0.1210 0.4595 0.6252 0.044 Uiso 1 1 calc R . .
C34 C -0.1226(7) 0.5071(6) 0.6706(5) 0.031(2) Uani 1 1 d . . .
H34 H -0.1800 0.5289 0.6470 0.037 Uiso 1 1 calc R . .
C35 C -0.1427(7) 0.4902(6) 0.7514(5) 0.033(2) Uani 1 1 d . . .
H35 H -0.2124 0.4986 0.7827 0.039 Uiso 1 1 calc R . .
C36 C 0.0478(6) 0.3486(6) 1.0965(5) 0.029(2) Uani 1 1 d . . .
H36 H -0.0205 0.3644 1.1274 0.035 Uiso 1 1 calc R . .
C37 C 0.1308(6) 0.3126(6) 1.1315(5) 0.0262(19) Uani 1 1 d . . .
C38 C 0.1289(6) 0.2927(6) 1.2162(5) 0.0252(19) Uani 1 1 d . . .
C39 C 0.0379(7) 0.3065(7) 1.2745(5) 0.034(2) Uani 1 1 d . . .
H39 H -0.0271 0.3324 1.2607 0.041 Uiso 1 1 calc R . .
C40 C 0.0432(8) 0.2823(7) 1.3518(5) 0.039(2) Uani 1 1 d . . .
H40 H -0.0180 0.2908 1.3926 0.047 Uiso 1 1 calc R . .
C41 C 0.1373(8) 0.2458(6) 1.3696(5) 0.038(2) Uani 1 1 d . . .
H41 H 0.1419 0.2281 1.4234 0.045 Uiso 1 1 calc R . .
C42 C 0.2244(7) 0.2346(6) 1.3112(5) 0.035(2) Uani 1 1 d . . .
H42 H 0.2894 0.2096 1.3249 0.042 Uiso 1 1 calc R . .
C50 C 0.2185(9) 0.5681(8) 0.4639(7) 0.055(3) Uani 1 1 d . . .
C60 C 0.2637(9) 0.0249(7) 0.9899(6) 0.048(3) Uani 1 1 d . . .
C61 C 0.0158(10) 0.0514(10) 1.2110(8) 0.078(4) Uani 1 1 d . . .
C62 C 0.1560(9) -0.2201(9) 1.1880(7) 0.057(3) Uani 1 1 d . . .
C63 C 0.0799(10) -0.1696(9) 0.9776(8) 0.078(4) Uani 1 1 d . . .
H63A H 0.0356 -0.1828 0.9518 0.094 Uiso 1 1 calc R . .
H63B H 0.0762 -0.2194 1.0316 0.094 Uiso 1 1 calc R . .
C64 C 0.1919(11) -0.1777(11) 0.9272(9) 0.108(5) Uani 1 1 d . . .
H64A H 0.2164 -0.2436 0.9231 0.162 Uiso 1 1 calc R . .
H64B H 0.2361 -0.1651 0.9528 0.162 Uiso 1 1 calc R . .
H64C H 0.1955 -0.1296 0.8732 0.162 Uiso 1 1 calc R . .
C65 C -0.1256(12) -0.1703(14) 1.1938(9) 0.124(5) Uani 1 1 d . . .
H65A H -0.1086 -0.1699 1.2413 0.149 Uiso 1 1 calc R . .
H65B H -0.0761 -0.2248 1.1773 0.149 Uiso 1 1 calc R . .
C66 C -0.2238(12) -0.1972(13) 1.2216(9) 0.124(5) Uani 1 1 d . . .
H66A H -0.2218 -0.2610 1.2640 0.186 Uiso 1 1 calc R . .
H66B H -0.2435 -0.2011 1.1770 0.186 Uiso 1 1 calc R . .
H66C H -0.2751 -0.1482 1.2433 0.186 Uiso 1 1 calc R . .
C71 C 0.8215(19) 0.1211(18) 1.5409(13) 0.155(8) Uiso 1 1 d . . .
C74 C 0.384(3) 0.297(3) 0.380(2) 0.357(10) Uiso 1 1 d D . .
H74A H 0.3371 0.3231 0.3440 0.536 Uiso 1 1 calc R . .
H74B H 0.3450 0.2704 0.4354 0.536 Uiso 1 1 calc R . .
H74C H 0.4381 0.2448 0.3640 0.536 Uiso 1 1 calc R . .
C75 C 0.434(3) 0.375(2) 0.373(2) 0.357(10) Uiso 1 1 d D . .
H75A H 0.3778 0.4285 0.3854 0.429 Uiso 1 1 calc R . .
H75B H 0.4718 0.4014 0.3159 0.429 Uiso 1 1 calc R . .
C78 C 0.431(2) 0.3031(19) 0.6398(15) 0.230(12) Uiso 1 1 d D . .
H78A H 0.3802 0.2766 0.6911 0.276 Uiso 1 1 calc R . .
H78B H 0.4963 0.2958 0.6541 0.276 Uiso 1 1 calc R . .
C79 C 0.395(3) 0.403(2) 0.612(2) 0.313(18) Uiso 1 1 d D . .
H79A H 0.3791 0.4297 0.6560 0.469 Uiso 1 1 calc R . .
H79B H 0.3311 0.4143 0.5951 0.469 Uiso 1 1 calc R . .
H79C H 0.4478 0.4345 0.5670 0.469 Uiso 1 1 calc R . .
C81 C 0.580(3) -0.071(3) 1.544(4) 0.293(15) Uiso 0.50 1 d PD . .
H81A H 0.5399 -0.1051 1.5986 0.352 Uiso 0.50 1 calc PR . .
H81B H 0.6113 -0.1212 1.5168 0.352 Uiso 0.50 1 calc PR . .
C82 C 0.5000 0.0000 1.5000 0.293(15) Uiso 1 2 d SD . .
H82A H 0.4525 -0.0358 1.4975 0.440 Uiso 0.50 1 calc PR . .
H82B H 0.5356 0.0354 1.4452 0.440 Uiso 0.50 1 calc PR . .
H82C H 0.4604 0.0465 1.5287 0.440 Uiso 0.50 1 calc PR . .
C90 C -0.2408(6) 0.4430(7) 1.1352(7) 0.044(3) Uani 1 1 d . . .
C720 C 0.773(3) 0.053(2) 1.5380(19) 0.153(17) Uiso 0.60(3) 1 d P . .
H72A H 0.6977 0.0699 1.5569 0.229 Uiso 0.60(3) 1 calc PR . .
H72B H 0.7976 -0.0125 1.5726 0.229 Uiso 0.60(3) 1 calc PR . .
H72C H 0.7909 0.0527 1.4825 0.229 Uiso 0.60(3) 1 calc PR . .
C721 C 0.891(4) 0.054(3) 1.514(2) 0.118(19) Uiso 0.40(3) 1 d P . .
H72D H 0.9604 0.0690 1.5014 0.177 Uiso 0.40(3) 1 calc PR . .
H72E H 0.8774 0.0538 1.4660 0.177 Uiso 0.40(3) 1 calc PR . .
H72F H 0.8858 -0.0098 1.5560 0.177 Uiso 0.40(3) 1 calc PR . .

loop_
_atom_site_aniso_label
_atom_site_aniso_U_11
_atom_site_aniso_U_22
_atom_site_aniso_U_33
_atom_site_aniso_U_23
_atom_site_aniso_U_13
_atom_site_aniso_U_12
Ru1 0.0335(5) 0.0286(4) 0.0307(4) -0.0141(3) -0.0120(3) -0.0039(3)
Fe1 0.0310(10) 0.0336(11) 0.0264(10) -0.0158(8) -0.0129(8) -0.0004(8)
Fe2 0.0579(11) 0.0692(12) 0.0751(12) -0.0340(10) -0.0087(9) -0.0251(9)
S1 0.089(3) 0.128(4) 0.210(5) -0.049(4) -0.071(3) -0.044(3)
S2 0.0520(19) 0.0516(19) 0.112(3) -0.0283(19) -0.0149(19) -0.0105(15)
S3 0.130(4) 0.118(3) 0.128(3) -0.089(3) 0.049(3) -0.081(3)
S4 0.087(2) 0.058(2) 0.063(2) -0.0176(16) -0.0056(18) -0.0356(18)
S5 0.077(2) 0.0612(19) 0.0478(18) -0.0194(15) -0.0191(15) -0.0134(16)
O1 0.060(5) 0.052(5) 0.075(5) -0.031(4) 0.000(4) -0.030(4)
O2 0.080(6) 0.081(6) 0.088(6) 0.000(5) -0.025(5) -0.043(5)
N1 0.036(4) 0.035(4) 0.037(4) -0.020(4) -0.007(4) -0.012(4)
N2 0.034(4) 0.031(4) 0.024(4) -0.008(3) -0.011(3) 0.001(3)
N3 0.022(4) 0.028(4) 0.027(4) -0.012(3) -0.009(3) 0.001(3)
N4 0.047(5) 0.035(5) 0.054(5) -0.011(4) -0.024(4) -0.007(4)
N5 0.038(5) 0.023(4) 0.044(5) -0.005(4) -0.020(4) 0.005(4)
N6 0.035(5) 0.038(5) 0.026(4) -0.017(3) -0.009(3) -0.003(4)
N7 0.023(4) 0.029(4) 0.031(4) -0.013(3) -0.004(3) -0.001(3)
N8 0.037(5) 0.022(4) 0.024(4) -0.010(3) -0.005(3) -0.008(3)
N9 0.034(4) 0.032(4) 0.025(4) -0.011(3) -0.013(3) -0.007(3)
N10 0.024(4) 0.055(5) 0.023(4) -0.024(4) -0.001(3) -0.003(4)
N11 0.043(5) 0.032(4) 0.029(4) -0.018(3) -0.012(4) -0.002(4)
N12 0.033(4) 0.032(4) 0.029(4) -0.015(3) -0.013(4) 0.000(3)
N13 0.035(5) 0.039(5) 0.039(5) -0.022(4) -0.021(4) 0.002(4)
N14 0.060(7) 0.088(8) 0.086(8) -0.046(6) 0.001(6) -0.035(6)
N15 0.063(7) 0.085(8) 0.091(8) -0.051(7) -0.012(6) -0.011(6)
N16 0.063(7) 0.087(8) 0.098(9) -0.037(7) -0.024(6) -0.030(6)
N17 0.045(5) 0.065(6) 0.037(5) -0.021(5) -0.008(4) 0.005(4)
C1 0.052(6) 0.040(6) 0.040(6) -0.017(5) -0.013(5) -0.014(5)
C2 0.054(7) 0.046(7) 0.051(7) -0.031(5) -0.014(5) -0.013(5)
C3 0.065(7) 0.036(6) 0.057(7) -0.027(5) -0.008(6) -0.015(6)
C4 0.041(6) 0.032(6) 0.030(5) -0.012(4) -0.005(4) -0.004(4)
C5 0.034(5) 0.025(5) 0.032(5) -0.008(4) -0.017(4) 0.004(4)
C6 0.023(5) 0.028(5) 0.034(5) -0.013(4) -0.007(4) -0.003(4)
C7 0.046(6) 0.021(5) 0.044(6) -0.008(4) -0.021(5) 0.001(4)
C8 0.027(5) 0.036(6) 0.040(6) -0.015(4) -0.017(4) 0.006(4)
C9 0.043(6) 0.034(6) 0.045(6) -0.007(5) -0.018(5) -0.002(5)
C10 0.030(5) 0.035(5) 0.031(5) -0.011(4) -0.017(4) 0.001(4)
C11 0.031(5) 0.042(6) 0.049(6) -0.019(5) -0.022(5) 0.003(5)
C12 0.037(6) 0.044(6) 0.041(6) -0.014(5) -0.017(5) -0.008(5)
C13 0.040(6) 0.043(6) 0.037(6) -0.009(5) -0.013(5) -0.008(5)
C14 0.025(5) 0.043(6) 0.050(6) -0.003(5) -0.010(5) -0.007(5)
C15 0.033(5) 0.031(5) 0.037(5) -0.010(4) -0.011(4) -0.008(4)
C16 0.026(5) 0.027(5) 0.028(5) -0.013(4) -0.009(4) -0.005(4)
C17 0.025(5) 0.034(5) 0.025(5) -0.013(4) -0.004(4) -0.001(4)
C18 0.039(6) 0.030(5) 0.043(6) -0.009(4) -0.018(5) -0.008(4)
C19 0.046(6) 0.025(5) 0.057(6) -0.013(5) -0.020(5) -0.012(5)
C20 0.036(6) 0.032(6) 0.043(6) -0.007(5) -0.015(5) 0.002(4)
C21 0.029(5) 0.027(5) 0.035(5) -0.009(4) -0.014(4) 0.003(4)
C22 0.036(6) 0.029(5) 0.036(6) -0.005(4) -0.010(5) -0.009(4)
C23 0.041(6) 0.036(6) 0.042(6) -0.016(5) -0.002(5) -0.001(5)
C24 0.047(6) 0.047(6) 0.033(6) -0.027(5) 0.000(5) -0.009(5)
C25 0.035(5) 0.031(5) 0.029(5) -0.019(4) -0.001(4) -0.005(4)
C26 0.023(5) 0.033(5) 0.027(5) -0.019(4) -0.001(4) -0.008(4)
C27 0.035(5) 0.032(5) 0.024(5) -0.011(4) -0.009(4) -0.015(4)
C28 0.034(5) 0.033(5) 0.028(5) -0.013(4) -0.002(4) -0.008(4)
C29 0.027(5) 0.032(5) 0.025(5) -0.015(4) -0.008(4) -0.002(4)
C30 0.033(5) 0.048(6) 0.024(5) -0.014(4) -0.015(4) 0.002(4)
C31 0.046(6) 0.029(5) 0.026(5) -0.010(4) -0.014(5) -0.010(4)
C32 0.028(5) 0.047(6) 0.041(6) -0.021(5) -0.021(5) 0.008(4)
C33 0.028(5) 0.059(6) 0.029(5) -0.024(5) -0.010(4) -0.002(5)
C34 0.031(5) 0.038(5) 0.028(5) -0.018(4) -0.010(4) 0.000(4)
C35 0.032(5) 0.032(5) 0.037(6) -0.013(4) -0.013(4) -0.002(4)
C36 0.027(5) 0.042(6) 0.026(5) -0.018(4) -0.009(4) -0.003(4)
C37 0.028(5) 0.031(5) 0.029(5) -0.013(4) -0.008(4) -0.012(4)
C38 0.028(5) 0.024(5) 0.029(5) -0.013(4) -0.009(4) -0.004(4)
C39 0.027(5) 0.047(6) 0.041(6) -0.028(5) -0.006(4) -0.007(4)
C40 0.047(6) 0.047(6) 0.030(6) -0.019(5) -0.008(5) -0.013(5)
C41 0.061(7) 0.043(6) 0.011(5) -0.009(4) -0.007(5) -0.014(5)
C42 0.043(6) 0.040(6) 0.031(5) -0.012(4) -0.020(5) -0.010(5)
C50 0.057(7) 0.048(7) 0.071(8) -0.027(6) -0.027(6) -0.004(6)
C60 0.051(7) 0.046(7) 0.058(7) -0.023(5) -0.012(6) -0.016(6)
C61 0.069(9) 0.089(10) 0.081(10) -0.046(8) 0.035(7) -0.058(8)
C62 0.064(8) 0.060(8) 0.060(8) -0.025(6) -0.002(6) -0.039(7)
C63 0.092(10) 0.064(9) 0.098(10) -0.040(8) -0.017(8) -0.030(8)
C64 0.091(11) 0.097(12) 0.127(13) -0.071(10) 0.020(10) -0.010(9)
C65 0.115(10) 0.157(12) 0.095(9) 0.003(8) -0.036(8) -0.068(9)
C66 0.115(10) 0.157(12) 0.095(9) 0.003(8) -0.036(8) -0.068(9)
C90 0.014(5) 0.053(7) 0.059(7) -0.018(6) -0.009(5) 0.001(4)

loop_
_atom_type_symbol
_atom_type_description
_atom_type_scat_dispersion_real
_atom_type_scat_dispersion_imag
_atom_type_scat_source
C C 0.0033 0.0016 'International Tables Vol C Tables 4.2.6.8 and 6.1.1.4'
H H 0.0000 0.0000 'International Tables Vol C Tables 4.2.6.8 and 6.1.1.4'
N N 0.0061 0.0033 'International Tables Vol C Tables 4.2.6.8 and 6.1.1.4'
O O 0.0106 0.0060 'International Tables Vol C Tables 4.2.6.8 and 6.1.1.4'
S S 0.1246 0.1234 'International Tables Vol C Tables 4.2.6.8 and 6.1.1.4'
Fe Fe 0.3463 0.8444 'International Tables Vol C Tables 4.2.6.8 and 6.1.1.4'
Ru Ru -1.2594 0.8363 'International Tables Vol C Tables 4.2.6.8 and 6.1.1.4'

loop_
_geom_angle_atom_site_label_1
_geom_angle_atom_site_label_2
_geom_angle_atom_site_label_3
_geom_angle
_geom_angle_site_symmetry_1
_geom_angle_site_symmetry_3
_geom_angle_publ_flag
N8 Ru1 N2 178.2(3) . . ?
N8 Ru1 N3 100.7(3) . . ?
N2 Ru1 N3 78.9(3) . . ?
N8 Ru1 N7 78.6(3) . . ?
N2 Ru1 N7 103.2(3) . . ?
N3 Ru1 N7 91.2(3) . . ?
N8 Ru1 N9 79.3(3) . . ?
N2 Ru1 N9 98.9(3) . . ?
N3 Ru1 N9 93.9(3) . . ?
N7 Ru1 N9 157.9(3) . . ?
N8 Ru1 N1 101.4(3) . . ?
N2 Ru1 N1 79.0(3) . . ?
N3 Ru1 N1 157.9(3) . . ?
N7 Ru1 N1 92.9(3) . . ?
N9 Ru1 N1 90.5(3) . . ?
N13 Fe1 N13 180.00(11) 2_566 . ?
N13 Fe1 N12 90.9(3) 2_566 . ?
N13 Fe1 N12 89.1(3) . . ?
N13 Fe1 N12 89.1(3) 2_566 2_566 ?
N13 Fe1 N12 90.9(3) . 2_566 ?
N12 Fe1 N12 180.000(1) . 2_566 ?
N13 Fe1 N6 89.1(3) 2_566 1_464 ?
N13 Fe1 N6 90.9(3) . 1_464 ?
N12 Fe1 N6 92.6(2) . 1_464 ?
N12 Fe1 N6 87.4(2) 2_566 1_464 ?
N13 Fe1 N6 90.9(3) 2_566 2_657 ?
N13 Fe1 N6 89.1(3) . 2_657 ?
N12 Fe1 N6 87.4(2) . 2_657 ?
N12 Fe1 N6 92.6(2) 2_566 2_657 ?
N6 Fe1 N6 180.000(1) 1_464 2_657 ?
O1 Fe2 O1 75.3(3) 2_557 . ?
O1 Fe2 N16 169.2(3) 2_557 . ?
O1 Fe2 N16 97.1(4) . . ?
O1 Fe2 N14 94.9(4) 2_557 . ?
O1 Fe2 N14 92.9(3) . . ?
N16 Fe2 N14 93.1(4) . . ?
O1 Fe2 N15 94.1(4) 2_557 . ?
O1 Fe2 N15 168.1(4) . . ?
N16 Fe2 N15 92.7(4) . . ?
N14 Fe2 N15 93.3(4) . . ?
O1 Fe2 O2 83.4(3) 2_557 . ?
O1 Fe2 O2 85.2(3) . . ?
N16 Fe2 O2 88.5(4) . . ?
N14 Fe2 O2 177.7(4) . . ?
N15 Fe2 O2 88.3(4) . . ?
C63 O1 Fe2 129.0(7) . 2_557 ?
C63 O1 Fe2 125.6(7) . . ?
Fe2 O1 Fe2 104.7(3) 2_557 . ?
C65 O2 Fe2 132.1(9) . . ?
C71 O70 H70 109.5 . . ?
C75 O76 H76 109.5 . . ?
C78 O77 H77 109.5 . . ?
C1 N1 C5 117.4(8) . . ?
C1 N1 Ru1 127.9(6) . . ?
C5 N1 Ru1 114.7(5) . . ?
C6 N2 C16 121.0(7) . . ?
C6 N2 Ru1 118.8(6) . . ?
C16 N2 Ru1 120.1(6) . . ?
C21 N3 C17 118.4(7) . . ?
C21 N3 Ru1 128.1(6) . . ?
C17 N3 Ru1 113.5(5) . . ?
N5 N4 C8 119.4(7) . . ?
N5 N4 H4 120.3 . . ?
C8 N4 H4 120.3 . . ?
C9 N5 N4 116.5(8) . . ?
C13 N6 C12 116.0(8) . . ?
C13 N6 Fe1 121.6(6) . 1_646 ?
C12 N6 Fe1 122.3(6) . 1_646 ?
C22 N7 C26 118.5(7) . . ?
C22 N7 Ru1 127.3(6) . . ?
C26 N7 Ru1 114.1(5) . . ?
C27 N8 C37 121.0(7) . . ?
C27 N8 Ru1 119.7(6) . . ?
C37 N8 Ru1 119.2(5) . . ?
C42 N9 C38 117.6(7) . . ?
C42 N9 Ru1 128.1(6) . . ?
C38 N9 Ru1 114.2(5) . . ?
N11 N10 C29 119.2(7) . . ?
N11 N10 H10 120.4 . . ?
C29 N10 H10 120.4 . . ?
C30 N11 N10 118.8(7) . . ?
C34 N12 C33 116.6(7) . . ?
C34 N12 Fe1 122.4(5) . . ?
C33 N12 Fe1 120.5(6) . . ?
C50 N13 Fe1 168.2(8) . . ?
C60 N14 Fe2 166.5(11) . . ?
C61 N15 Fe2 172.4(10) . . ?
C62 N16 Fe2 153.8(10) . . ?
N1 C1 C2 122.9(9) . . ?
N1 C1 H1 118.6 . . ?
C2 C1 H1 118.6 . . ?
C1 C2 C3 120.5(9) . . ?
C1 C2 H2 119.7 . . ?
C3 C2 H2 119.7 . . ?
C2 C3 C4 117.1(9) . . ?
C2 C3 H3 121.4 . . ?
C4 C3 H3 121.4 . . ?
C5 C4 C3 120.9(9) . . ?
C5 C4 H4A 119.5 . . ?
C3 C4 H4A 119.5 . . ?
C4 C5 N1 121.1(8) . . ?
C4 C5 C6 125.1(8) . . ?
N1 C5 C6 113.8(7) . . ?
N2 C6 C7 121.3(8) . . ?
N2 C6 C5 113.6(7) . . ?
C7 C6 C5 125.1(8) . . ?
C6 C7 C8 117.8(8) . . ?
C6 C7 H7 121.1 . . ?
C8 C7 H7 121.1 . . ?
N4 C8 C7 121.9(8) . . ?
N4 C8 C15 117.4(8) . . ?
C7 C8 C15 120.7(8) . . ?
N5 C9 C10 120.6(9) . . ?
N5 C9 H9 119.7 . . ?
C10 C9 H9 119.7 . . ?
C14 C10 C11 117.4(8) . . ?
C14 C10 C9 120.9(9) . . ?
C11 C10 C9 121.7(8) . . ?
C12 C11 C10 118.4(8) . . ?
C12 C11 H11A 120.8 . . ?
C10 C11 H11A 120.8 . . ?
N6 C12 C11 124.1(9) . . ?
N6 C12 H12 118.0 . . ?
C11 C12 H12 118.0 . . ?
N6 C13 C14 124.4(9) . . ?
N6 C13 H13 117.8 . . ?
C14 C13 H13 117.8 . . ?
C13 C14 C10 119.7(9) . . ?
C13 C14 H14 120.2 . . ?
C10 C14 H14 120.2 . . ?
C16 C15 C8 117.7(8) . . ?
C16 C15 H15 121.1 . . ?
C8 C15 H15 121.1 . . ?
N2 C16 C15 121.4(8) . . ?
N2 C16 C17 111.5(7) . . ?
C15 C16 C17 127.1(8) . . ?
N3 C17 C18 119.6(8) . . ?
N3 C17 C16 115.8(7) . . ?
C18 C17 C16 124.6(8) . . ?
C19 C18 C17 121.4(8) . . ?
C19 C18 H18 119.3 . . ?
C17 C18 H18 119.3 . . ?
C18 C19 C20 118.2(8) . . ?
C18 C19 H19 120.9 . . ?
C20 C19 H19 120.9 . . ?
C21 C20 C19 119.0(8) . . ?
C21 C20 H20 120.5 . . ?
C19 C20 H20 120.5 . . ?
N3 C21 C20 123.3(8) . . ?
N3 C21 H21 118.4 . . ?
C20 C21 H21 118.4 . . ?
N7 C22 C23 122.6(8) . . ?
N7 C22 H22 118.7 . . ?
C23 C22 H22 118.7 . . ?
C24 C23 C22 118.8(9) . . ?
C24 C23 H23 120.6 . . ?
C22 C23 H23 120.6 . . ?
C23 C24 C25 119.2(9) . . ?
C23 C24 H24 120.4 . . ?
C25 C24 H24 120.4 . . ?
C24 C25 C26 120.3(8) . . ?
C24 C25 H25 119.9 . . ?
C26 C25 H25 119.9 . . ?
N7 C26 C25 120.5(7) . . ?
N7 C26 C27 115.2(7) . . ?
C25 C26 C27 124.3(8) . . ?
N8 C27 C28 120.5(8) . . ?
N8 C27 C26 112.2(7) . . ?
C28 C27 C26 127.3(8) . . ?
C27 C28 C29 120.1(8) . . ?
C27 C28 H28 120.0 . . ?
C29 C28 H28 120.0 . . ?
N10 C29 C28 121.9(7) . . ?
N10 C29 C36 119.0(7) . . ?
C28 C29 C36 119.0(8) . . ?
N11 C30 C31 120.6(8) . . ?
N11 C30 H30 119.7 . . ?
C31 C30 H30 119.7 . . ?
C35 C31 C32 118.1(8) . . ?
C35 C31 C30 122.2(8) . . ?
C32 C31 C30 119.8(8) . . ?
C33 C32 C31 119.1(8) . . ?
C33 C32 H32 120.5 . . ?
C31 C32 H32 120.5 . . ?
N12 C33 C32 123.3(8) . . ?
N12 C33 H33 118.4 . . ?
C32 C33 H33 118.4 . . ?
N12 C34 C35 123.9(8) . . ?
N12 C34 H34 118.1 . . ?
C35 C34 H34 118.1 . . ?
C34 C35 C31 119.1(8) . . ?
C34 C35 H35 120.5 . . ?
C31 C35 H35 120.5 . . ?
C37 C36 C29 119.1(8) . . ?
C37 C36 H36 120.5 . . ?
C29 C36 H36 120.5 . . ?
N8 C37 C36 120.3(7) . . ?
N8 C37 C38 112.0(7) . . ?
C36 C37 C38 127.7(8) . . ?
N9 C38 C39 121.5(7) . . ?
N9 C38 C37 115.2(7) . . ?
C39 C38 C37 123.2(7) . . ?
C40 C39 C38 119.1(8) . . ?
C40 C39 H39 120.5 . . ?
C38 C39 H39 120.5 . . ?
C41 C40 C39 119.1(9) . . ?
C41 C40 H40 120.4 . . ?
C39 C40 H40 120.4 . . ?
C42 C41 C40 120.2(8) . . ?
C42 C41 H41 119.9 . . ?
C40 C41 H41 119.9 . . ?
N9 C42 C41 122.4(8) . . ?
N9 C42 H42 118.8 . . ?
C41 C42 H42 118.8 . . ?
N13 C50 S1 179.0(10) . . ?
N14 C60 S2 179.3(10) . . ?
N15 C61 S3 173.6(15) . . ?
N16 C62 S4 178.2(11) . . ?
O1 C63 C64 111.4(10) . . ?
O1 C63 H63A 109.4 . . ?
C64 C63 H63A 109.4 . . ?
O1 C63 H63B 109.4 . . ?
C64 C63 H63B 109.4 . . ?
H63A C63 H63B 108.0 . . ?
C63 C64 H64A 109.5 . . ?
C63 C64 H64B 109.5 . . ?
H64A C64 H64B 109.5 . . ?
C63 C64 H64C 109.5 . . ?
H64A C64 H64C 109.5 . . ?
H64B C64 H64C 109.5 . . ?
O2 C65 C66 124.8(15) . . ?
O2 C65 H65A 106.1 . . ?
C66 C65 H65A 106.1 . . ?
O2 C65 H65B 106.1 . . ?
C66 C65 H65B 106.1 . . ?
H65A C65 H65B 106.3 . . ?
C65 C66 H66A 109.5 . . ?
C65 C66 H66B 109.5 . . ?
H66A C66 H66B 109.5 . . ?
C65 C66 H66C 109.5 . . ?
H66A C66 H66C 109.5 . . ?
H66B C66 H66C 109.5 . . ?
C721 C71 C720 69(2) . . ?
C721 C71 O70 115(3) . . ?
C720 C71 O70 113(2) . . ?
C75 C74 H74A 109.5 . . ?
C75 C74 H74B 109.5 . . ?
H74A C74 H74B 109.5 . . ?
C75 C74 H74C 109.5 . . ?
H74A C74 H74C 109.5 . . ?
H74B C74 H74C 109.5 . . ?
C74 C75 O76 118(3) . . ?
C74 C75 H75A 107.7 . . ?
O76 C75 H75A 107.7 . . ?
C74 C75 H75B 107.7 . . ?
O76 C75 H75B 107.7 . . ?
H75A C75 H75B 107.1 . . ?
C79 C78 O77 125(2) . . ?
C79 C78 H78A 106.0 . . ?
O77 C78 H78A 106.0 . . ?
C79 C78 H78B 106.0 . . ?
O77 C78 H78B 106.0 . . ?
H78A C78 H78B 106.3 . . ?
C78 C79 H79A 109.5 . . ?
C78 C79 H79B 109.5 . . ?
H79A C79 H79B 109.5 . . ?
C78 C79 H79C 109.5 . . ?
H79A C79 H79C 109.5 . . ?
H79B C79 H79C 109.5 . . ?
O80 C81 C82 125(3) . . ?
O80 C81 H81A 106.2 . . ?
C82 C81 H81A 106.2 . . ?
O80 C81 H81B 106.2 . . ?
C82 C81 H81B 106.2 . . ?
H81A C81 H81B 106.4 . . ?
C81 C82 H82A 109.5 . . ?
C81 C82 H82B 109.5 . . ?
H82A C82 H82B 109.5 . . ?
C81 C82 H82C 109.5 . . ?
H82A C82 H82C 109.5 . . ?
H82B C82 H82C 109.5 . . ?
N17 C90 S5 178.2(9) . . ?
C71 C720 H72A 109.5 . . ?
C71 C720 H72B 109.5 . . ?
H72A C720 H72B 109.5 . . ?
C71 C720 H72C 109.5 . . ?
H72A C720 H72C 109.5 . . ?
H72B C720 H72C 109.5 . . ?
C71 C721 H72D 109.5 . . ?
C71 C721 H72E 109.5 . . ?
H72D C721 H72E 109.5 . . ?
C71 C721 H72F 109.5 . . ?
H72D C721 H72F 109.5 . . ?
H72E C721 H72F 109.5 . . ?

loop_
_geom_bond_atom_site_label_1
_geom_bond_atom_site_label_2
_geom_bond_distance
_geom_bond_site_symmetry_2
_geom_bond_publ_flag
Ru1 N8 1.958(7) . ?
Ru1 N2 1.970(7) . ?
Ru1 N3 2.043(7) . ?
Ru1 N7 2.053(7) . ?
Ru1 N9 2.056(7) . ?
Ru1 N1 2.059(7) . ?
Fe1 N13 2.117(8) 2_566 ?
Fe1 N13 2.117(8) . ?
Fe1 N12 2.171(7) . ?
Fe1 N12 2.171(7) 2_566 ?
Fe1 N6 2.245(7) 1_464 ?
Fe1 N6 2.245(7) 2_657 ?
Fe2 O1 1.968(8) 2_557 ?
Fe2 O1 1.984(7) . ?
Fe2 N16 2.010(12) . ?
Fe2 N14 2.024(10) . ?
Fe2 N15 2.026(11) . ?
Fe2 O2 2.163(8) . ?
S1 C50 1.646(12) . ?
S2 C60 1.594(11) . ?
S3 C61 1.615(14) . ?
S4 C62 1.597(14) . ?
S5 C90 1.626(12) . ?
O1 C63 1.422(13) . ?
O1 Fe2 1.968(8) 2_557 ?
O2 C65 1.308(15) . ?
O70 C71 1.53(2) . ?
O70 H70 0.8400 . ?
O76 C75 1.512(18) . ?
O76 H76 0.8400 . ?
O77 C78 1.441(17) . ?
O77 H77 0.8400 . ?
O80 C81 1.51(2) . ?
O730 O731 0.83(3) . ?
N1 C1 1.329(10) . ?
N1 C5 1.366(10) . ?
N2 C6 1.342(10) . ?
N2 C16 1.343(10) . ?
N3 C21 1.333(10) . ?
N3 C17 1.379(10) . ?
N4 N5 1.351(10) . ?
N4 C8 1.364(10) . ?
N4 H4 0.8800 . ?
N5 C9 1.284(11) . ?
N6 C13 1.317(11) . ?
N6 C12 1.338(10) . ?
N6 Fe1 2.245(7) 1_646 ?
N7 C22 1.332(10) . ?
N7 C26 1.361(10) . ?
N8 C27 1.347(10) . ?
N8 C37 1.356(10) . ?
N9 C42 1.345(10) . ?
N9 C38 1.351(10) . ?
N10 N11 1.334(9) . ?
N10 C29 1.372(10) . ?
N10 H10 0.8800 . ?
N11 C30 1.254(10) . ?
N12 C34 1.332(10) . ?
N12 C33 1.340(10) . ?
N13 C50 1.134(11) . ?
N14 C60 1.133(12) . ?
N15 C61 1.132(14) . ?
N16 C62 1.166(14) . ?
N17 C90 1.156(12) . ?
C1 C2 1.345(13) . ?
C1 H1 0.9500 . ?
C2 C3 1.365(13) . ?
C2 H2 0.9500 . ?
C3 C4 1.373(12) . ?
C3 H3 0.9500 . ?
C4 C5 1.348(11) . ?
C4 H4A 0.9500 . ?
C5 C6 1.474(11) . ?
C6 C7 1.380(11) . ?
C7 C8 1.393(12) . ?
C7 H7 0.9500 . ?
C8 C15 1.399(12) . ?
C9 C10 1.452(12) . ?
C9 H9 0.9500 . ?
C10 C14 1.369(11) . ?
C10 C11 1.392(12) . ?
C11 C12 1.374(12) . ?
C11 H11A 0.9500 . ?
C12 H12 0.9500 . ?
C13 C14 1.366(13) . ?
C13 H13 0.9500 . ?
C14 H14 0.9500 . ?
C15 C16 1.374(11) . ?
C15 H15 0.9500 . ?
C16 C17 1.458(11) . ?
C17 C18 1.382(11) . ?
C18 C19 1.360(12) . ?
C18 H18 0.9500 . ?
C19 C20 1.392(12) . ?
C19 H19 0.9500 . ?
C20 C21 1.366(12) . ?
C20 H20 0.9500 . ?
C21 H21 0.9500 . ?
C22 C23 1.383(12) . ?
C22 H22 0.9500 . ?
C23 C24 1.365(12) . ?
C23 H23 0.9500 . ?
C24 C25 1.366(12) . ?
C24 H24 0.9500 . ?
C25 C26 1.378(11) . ?
C25 H25 0.9500 . ?
C26 C27 1.453(11) . ?
C27 C28 1.359(11) . ?
C28 C29 1.389(11) . ?
C28 H28 0.9500 . ?
C29 C36 1.390(11) . ?
C30 C31 1.448(11) . ?
C30 H30 0.9500 . ?
C31 C35 1.370(11) . ?
C31 C32 1.385(12) . ?
C32 C33 1.365(11) . ?
C32 H32 0.9500 . ?
C33 H33 0.9500 . ?
C34 C35 1.366(11) . ?
C34 H34 0.9500 . ?
C35 H35 0.9500 . ?
C36 C37 1.379(11) . ?
C36 H36 0.9500 . ?
C37 C38 1.478(11) . ?
C38 C39 1.390(11) . ?
C39 C40 1.361(12) . ?
C39 H39 0.9500 . ?
C40 C41 1.358(12) . ?
C40 H40 0.9500 . ?
C41 C42 1.353(12) . ?
C41 H41 0.9500 . ?
C42 H42 0.9500 . ?
C63 C64 1.522(16) . ?
C63 H63A 0.9900 . ?
C63 H63B 0.9900 . ?
C64 H64A 0.9800 . ?
C64 H64B 0.9800 . ?
C64 H64C 0.9800 . ?
C65 C66 1.398(17) . ?
C65 H65A 0.9900 . ?
C65 H65B 0.9900 . ?
C66 H66A 0.9800 . ?
C66 H66B 0.9800 . ?
C66 H66C 0.9800 . ?
C71 C721 1.31(4) . ?
C71 C720 1.40(3) . ?
C74 C75 1.467(19) . ?
C74 H74A 0.9800 . ?
C74 H74B 0.9800 . ?
C74 H74C 0.9800 . ?
C75 H75A 0.9900 . ?
C75 H75B 0.9900 . ?
C78 C79 1.385(18) . ?
C78 H78A 0.9900 . ?
C78 H78B 0.9900 . ?
C79 H79A 0.9800 . ?
C79 H79B 0.9800 . ?
C79 H79C 0.9800 . ?
C81 C82 1.51(2) . ?
C81 H81A 0.9900 . ?
C81 H81B 0.9900 . ?
C82 H82A 0.9800 . ?
C82 H82B 0.9800 . ?
C82 H82C 0.9800 . ?
C720 H72A 0.9800 . ?
C720 H72B 0.9800 . ?
C720 H72C 0.9800 . ?
C721 H72D 0.9800 . ?
C721 H72E 0.9800 . ?
C721 H72F 0.9800 . ?

loop_
_geom_hbond_atom_site_label_D
_geom_hbond_atom_site_label_H
_geom_hbond_atom_site_label_A
_geom_hbond_distance_DH
_geom_hbond_distance_HA
_geom_hbond_distance_DA
_geom_hbond_angle_DHA
_geom_hbond_site_symmetry_A
N4 H4 O730 0.88 1.92 2.80(2) 177.4 .
N4 H4 O731 0.88 2.08 2.894(16) 154.0 .
N10 H10 N17 0.88 2.01 2.893(11) 177.0 .
O77 H77 O76 0.84 2.27 2.92(3) 134.3 .
O76 H76 O731 0.84 2.52 3.28(4) 150.0 1_554
